data_7051802
loop_
_publ_author_name
'Bokolinis, Georgios'
'Riis-Johannessen, T.'
'Jeffery, John C.'
'Rice, Craig R.'

_publ_section_title
;
 Synthesis and X-ray structures of cadmium-containing dinuclear double
 helicates derived from ligands containing N-oxide units
;
_journal_issue 1
_journal_name_full 'New Journal of Chemistry'
_journal_page_first 115
_journal_paper_doi 10.1039/b711039a
_journal_volume 32
_journal_year 2008
_chemical_formula_sum 'C50 H42 Cd2 Cl4 N10 O20 S4'
_chemical_formula_weight 1597.78
_chemical_name_systematic
;
?
;
_space_group_IT_number 14
_symmetry_cell_setting monoclinic
_symmetry_space_group_name_Hall '-P 2ybc'
_symmetry_space_group_name_H-M 'P 1 21/c 1'
_atom_sites_solution_hydrogens geom
_atom_sites_solution_primary direct
_atom_sites_solution_secondary difmap
_audit_creation_method SHELXL-97
_cell_angle_alpha 90.00
_cell_angle_beta 110.065(4)
_cell_angle_gamma 90.00
_cell_formula_units_Z 4
_cell_length_a 23.568(4)
_cell_length_b 12.894(2)
_cell_length_c 21.345(4)
_cell_measurement_reflns_used 12765
_cell_measurement_temperature 173(2)
_cell_measurement_theta_max 48.838
_cell_measurement_theta_min 4.449
_cell_volume 6092.7(18)
_computing_cell_refinement 'SAINT (Bruker, 2001)'
_computing_data_collection 'SMART (Bruker, 2001)'
_computing_data_reduction 'SHELXTL (Bruker, 2001)'
_computing_molecular_graphics 'SHELXTL (Bruker, 2001)'
_computing_publication_material 'SHELXTL (Bruker, 2001)'
_computing_structure_refinement 'SHELXTL (Bruker, 2001)'
_computing_structure_solution 'SHELXTL (Bruker, 2001)'
_diffrn_ambient_temperature 173(2)
_diffrn_detector_area_resol_mean 8.2
_diffrn_measured_fraction_theta_full 0.997
_diffrn_measured_fraction_theta_max 0.997
_diffrn_measurement_device_type 'CCD area detector'
_diffrn_measurement_method 'frames each covering 0.3\% in\w'
_diffrn_radiation_monochromator graphite
_diffrn_radiation_source 'fine-focus sealed tube'
_diffrn_radiation_type MoK\a
_diffrn_radiation_wavelength 0.71073
_diffrn_reflns_av_R_equivalents 0.0539
_diffrn_reflns_av_sigmaI/netI 0.0549
_diffrn_reflns_limit_h_max 30
_diffrn_reflns_limit_h_min -30
_diffrn_reflns_limit_k_max 16
_diffrn_reflns_limit_k_min -16
_diffrn_reflns_limit_l_max 27
_diffrn_reflns_limit_l_min -27
_diffrn_reflns_number 64281
_diffrn_reflns_theta_full 27.52
_diffrn_reflns_theta_max 27.52
_diffrn_reflns_theta_min 1.83
_exptl_absorpt_coefficient_mu 1.093
_exptl_absorpt_correction_T_max 0.789877
_exptl_absorpt_correction_T_min 0.658630
_exptl_absorpt_correction_type multi-scan
_exptl_absorpt_process_details 'SADABS (Sheldrick, 1996)'
_exptl_crystal_colour yellow
_exptl_crystal_density_diffrn 1.742
_exptl_crystal_density_method 'not measured'
_exptl_crystal_description block
_exptl_crystal_F_000 3200
_exptl_crystal_size_max 0.4
_exptl_crystal_size_mid 0.3
_exptl_crystal_size_min 0.2
_refine_diff_density_max 1.603
_refine_diff_density_min -1.600
_refine_diff_density_rms 0.125
_refine_ls_extinction_method none
_refine_ls_goodness_of_fit_ref 0.992
_refine_ls_hydrogen_treatment constr
_refine_ls_matrix_type full
_refine_ls_number_parameters 812
_refine_ls_number_reflns 13984
_refine_ls_number_restraints 40
_refine_ls_restrained_S_all 1.014
_refine_ls_R_factor_all 0.0853
_refine_ls_R_factor_gt 0.0548
_refine_ls_shift/su_max 0.050
_refine_ls_shift/su_mean 0.003
_refine_ls_structure_factor_coef Fsqd
_refine_ls_weighting_details 'calc w=1/[\s^2^(Fo^2^)+(0.1103P)^2^+0.0000P] where P=(Fo^2^+2Fc^2^)/3'
_refine_ls_weighting_scheme calc
_refine_ls_wR_factor_gt 0.1615
_refine_ls_wR_factor_ref 0.1737
_reflns_number_gt 8783
_reflns_number_total 13984
_reflns_threshold_expression >2sigma(I)
_cod_data_source_file b711039a.txt
_cod_data_source_block CRRCIF1
_cod_original_cell_volume 6093(2)
_cod_original_sg_symbol_H-M P2(1)/c
_cod_database_code 7051802

loop_
_symmetry_equiv_pos_as_xyz
'x, y, z'
'-x, y+1/2, -z+1/2'
'-x, -y, -z'
'x, -y-1/2, z-1/2'

loop_
_atom_site_label
_atom_site_type_symbol
_atom_site_fract_x
_atom_site_fract_y
_atom_site_fract_z
_atom_site_U_iso_or_equiv
_atom_site_adp_type
_atom_site_occupancy
_atom_site_symmetry_multiplicity
_atom_site_calc_flag
_atom_site_refinement_flags
_atom_site_disorder_assembly
_atom_site_disorder_group
Cd1 Cd 0.237380(15) 0.73233(3) 0.138631(17) 0.03619(10) Uani 1 1 d . . .
Cd2 Cd 0.233978(15) 0.67561(3) 0.322830(17) 0.03806(10) Uani 1 1 d . . .
N11 N 0.32753(18) 0.6682(3) 0.1390(2) 0.0446(10) Uani 1 1 d . . .
C12 C 0.3310(2) 0.5676(5) 0.1370(2) 0.0507(14) Uani 1 1 d . . .
S13 S 0.39811(8) 0.52319(17) 0.13350(9) 0.0823(6) Uani 1 1 d . . .
C14 C 0.4220(3) 0.6476(6) 0.1342(3) 0.080(2) Uani 1 1 d . . .
H25 H 0.4596 0.6665 0.1327 0.095 Uiso 1 1 calc R . .
C15 C 0.3794(3) 0.7156(5) 0.1372(3) 0.0603(16) Uani 1 1 d . . .
C16 C 0.3853(3) 0.8299(6) 0.1373(4) 0.081(2) Uani 1 1 d . . .
H40A H 0.4140 0.8520 0.1791 0.121 Uiso 1 1 calc R . .
H40B H 0.3468 0.8611 0.1311 0.121 Uiso 1 1 calc R . .
H40C H 0.3990 0.8506 0.1016 0.121 Uiso 1 1 calc R . .
N21 N 0.22954(18) 0.5423(3) 0.13533(19) 0.0406(10) Uani 1 1 d . . .
C22 C 0.2822(2) 0.4968(4) 0.1407(2) 0.0463(12) Uani 1 1 d . . .
C23 C 0.2922(3) 0.3918(5) 0.1524(3) 0.0611(16) Uani 1 1 d . . .
H41 H 0.3292 0.3622 0.1562 0.073 Uiso 1 1 calc R . .
C24 C 0.2456(3) 0.3323(5) 0.1581(3) 0.0650(17) Uani 1 1 d . . .
H28 H 0.2505 0.2610 0.1646 0.078 Uiso 1 1 calc R . .
C25 C 0.1924(3) 0.3778(4) 0.1542(3) 0.0566(14) Uani 1 1 d . . .
H20 H 0.1610 0.3384 0.1587 0.068 Uiso 1 1 calc R . .
C26 C 0.1856(2) 0.4841(4) 0.1433(2) 0.0412(11) Uani 1 1 d . . .
N31 N 0.13217(16) 0.6219(3) 0.17946(18) 0.0350(9) Uani 1 1 d . . .
O31 O 0.18674(13) 0.6658(2) 0.20773(15) 0.0350(7) Uani 1 1 d . . .
C32 C 0.1289(2) 0.5320(4) 0.1438(2) 0.0399(11) Uani 1 1 d . . .
C33 C 0.0726(2) 0.4888(4) 0.1133(3) 0.0546(14) Uani 1 1 d . . .
H42 H 0.0686 0.4288 0.0880 0.066 Uiso 1 1 calc R . .
C34 C 0.0219(3) 0.5350(5) 0.1204(3) 0.0606(16) Uani 1 1 d . . .
H33 H -0.0161 0.5065 0.0993 0.073 Uiso 1 1 calc R . .
C35 C 0.0279(2) 0.6224(4) 0.1584(3) 0.0522(14) Uani 1 1 d . . .
H31 H -0.0061 0.6510 0.1644 0.063 Uiso 1 1 calc R . .
C36 C 0.0836(2) 0.6687(4) 0.1880(3) 0.0404(11) Uani 1 1 d . . .
N41 N 0.14102(18) 0.7822(3) 0.2805(2) 0.0450(10) Uani 1 1 d . . .
C42 C 0.1474(2) 0.8751(4) 0.3110(3) 0.0566(15) Uani 1 1 d . . .
C43 C 0.1052(3) 0.9523(5) 0.2912(4) 0.077(2) Uani 1 1 d . . .
H39 H 0.1109 1.0148 0.3143 0.092 Uiso 1 1 calc R . .
C44 C 0.0547(3) 0.9357(5) 0.2368(4) 0.071(2) Uani 1 1 d . . .
H56 H 0.0249 0.9866 0.2232 0.085 Uiso 1 1 calc R . .
C45 C 0.0475(2) 0.8422(4) 0.2016(3) 0.0600(16) Uani 1 1 d . . .
H52 H 0.0141 0.8305 0.1634 0.072 Uiso 1 1 calc R . .
C46 C 0.0924(2) 0.7671(4) 0.2259(3) 0.0447(12) Uani 1 1 d . . .
N51 N 0.2536(2) 0.8310(4) 0.3788(2) 0.0614(13) Uani 1 1 d . . .
C52 C 0.2066(3) 0.8938(5) 0.3664(3) 0.0627(16) Uani 1 1 d . . .
S53 S 0.22054(10) 1.00314(15) 0.41348(10) 0.0866(6) Uani 1 1 d . . .
C54 C 0.2936(4) 0.9637(6) 0.4516(4) 0.095(3) Uani 1 1 d . . .
H57 H 0.3228 1.0015 0.4842 0.114 Uiso 1 1 calc R . .
C55 C 0.3036(3) 0.8706(6) 0.4282(3) 0.078(2) Uani 1 1 d . . .
C56 C 0.3616(3) 0.8148(8) 0.4525(4) 0.109(3) Uani 1 1 d . . .
H59A H 0.3627 0.7636 0.4203 0.164 Uiso 1 1 calc R . .
H59B H 0.3658 0.7813 0.4940 0.164 Uiso 1 1 calc R . .
H59C H 0.3942 0.8630 0.4591 0.164 Uiso 1 1 calc R . .
N61 N 0.14982(18) 0.8085(3) 0.0770(2) 0.0394(9) Uani 1 1 d . . .
C62 C 0.1425(2) 0.9041(4) 0.0944(3) 0.0495(13) Uani 1 1 d . . .
S63 S 0.07801(8) 0.96058(15) 0.04217(12) 0.0978(8) Uani 1 1 d . . .
C64 C 0.0616(3) 0.8519(6) -0.0059(4) 0.087(2) Uani 1 1 d . . .
H58 H 0.0279 0.8443 -0.0443 0.104 Uiso 1 1 calc R . .
C65 C 0.1048(2) 0.7769(5) 0.0195(3) 0.0527(14) Uani 1 1 d . . .
C66 C 0.1064(3) 0.6740(5) -0.0103(3) 0.0624(16) Uani 1 1 d . . .
H30A H 0.1475 0.6514 0.0015 0.094 Uiso 1 1 calc R . .
H30B H 0.0884 0.6787 -0.0579 0.094 Uiso 1 1 calc R . .
H30C H 0.0842 0.6252 0.0063 0.094 Uiso 1 1 calc R . .
N71 N 0.23856(17) 0.9091(3) 0.1814(2) 0.0414(10) Uani 1 1 d . . .
C72 C 0.1862(2) 0.9577(4) 0.1523(3) 0.0480(13) Uani 1 1 d . . .
C73 C 0.1716(3) 1.0509(4) 0.1752(3) 0.0603(16) Uani 1 1 d . . .
H35 H 0.1347 1.0828 0.1533 0.072 Uiso 1 1 calc R . .
C74 C 0.2120(3) 1.0945(5) 0.2298(3) 0.0649(17) Uani 1 1 d . . .
H32 H 0.2031 1.1570 0.2461 0.078 Uiso 1 1 calc R . .
C75 C 0.2667(3) 1.0461(4) 0.2615(3) 0.0574(15) Uani 1 1 d . . .
H27 H 0.2952 1.0759 0.2988 0.069 Uiso 1 1 calc R . .
C76 C 0.2785(2) 0.9517(4) 0.2364(3) 0.0444(12) Uani 1 1 d . . .
N81 N 0.33553(17) 0.7934(3) 0.2793(2) 0.0433(10) Uani 1 1 d . . .
O81 O 0.28330(13) 0.7440(2) 0.25424(15) 0.0374(7) Uani 1 1 d . . .
C82 C 0.3360(2) 0.8984(4) 0.2720(3) 0.0468(12) Uani 1 1 d . . .
C83 C 0.3908(2) 0.9485(5) 0.2987(3) 0.0636(17) Uani 1 1 d . . .
H43 H 0.3928 1.0202 0.2955 0.076 Uiso 1 1 calc R . .
C84 C 0.4427(3) 0.8920(6) 0.3301(4) 0.079(2) Uani 1 1 d . . .
H36 H 0.4795 0.9263 0.3467 0.095 Uiso 1 1 calc R . .
C85 C 0.4408(3) 0.7868(6) 0.3370(3) 0.0694(19) Uani 1 1 d . . .
H44 H 0.4761 0.7497 0.3578 0.083 Uiso 1 1 calc R . .
C86 C 0.3855(2) 0.7357(5) 0.3127(3) 0.0494(13) Uani 1 1 d . . .
N91 N 0.33126(18) 0.5843(3) 0.32961(19) 0.0413(10) Uani 1 1 d . . .
C92 C 0.3800(2) 0.6236(5) 0.3187(3) 0.0480(13) Uani 1 1 d . . .
C93 C 0.4255(3) 0.5572(5) 0.3123(3) 0.0603(16) Uani 1 1 d . . .
H34 H 0.4590 0.5845 0.3047 0.072 Uiso 1 1 calc R . .
C94 C 0.4197(3) 0.4530(6) 0.3174(3) 0.075(2) Uani 1 1 d . . .
H38 H 0.4496 0.4088 0.3139 0.089 Uiso 1 1 calc R . .
C95 C 0.3703(3) 0.4134(5) 0.3275(3) 0.0644(17) Uani 1 1 d . . .
H24 H 0.3661 0.3421 0.3309 0.077 Uiso 1 1 calc R . .
C96 C 0.3260(3) 0.4809(4) 0.3327(2) 0.0493(13) Uani 1 1 d . . .
N101 N 0.22133(19) 0.4996(3) 0.32921(19) 0.0433(10) Uani 1 1 d . . .
C102 C 0.2690(3) 0.4424(4) 0.3385(2) 0.0458(12) Uani 1 1 d . . .
S103 S 0.25980(9) 0.31607(13) 0.35718(9) 0.0715(5) Uani 1 1 d . . .
C104 C 0.1878(3) 0.3433(5) 0.3517(3) 0.073(2) Uani 1 1 d . . .
H54 H 0.1612 0.2950 0.3587 0.087 Uiso 1 1 calc R . .
C105 C 0.1740(3) 0.4432(5) 0.3361(3) 0.0567(15) Uani 1 1 d . . .
C106 C 0.1128(3) 0.4938(5) 0.3249(3) 0.0677(18) Uani 1 1 d . . .
H37A H 0.0859 0.4777 0.2808 0.102 Uiso 1 1 calc R . .
H37B H 0.1178 0.5676 0.3297 0.102 Uiso 1 1 calc R . .
H37C H 0.0963 0.4679 0.3572 0.102 Uiso 1 1 calc R . .
Cl1 Cl 0.23800(7) 0.86445(17) -0.01871(8) 0.0801(5) Uani 1 1 d . . .
O1A O 0.2229(3) 0.9484(5) 0.0134(3) 0.111(2) Uani 1 1 d . . .
O1B O 0.2530(2) 0.7756(4) 0.0246(2) 0.0827(15) Uani 1 1 d . . .
O1C O 0.1880(2) 0.8385(4) -0.0771(2) 0.0933(17) Uani 1 1 d . . .
O1D O 0.2869(2) 0.8904(5) -0.0408(2) 0.0991(19) Uani 1 1 d . . .
Cl2 Cl 0.44236(16) 0.3606(3) 0.95323(18) 0.0746(9) Uiso 0.50 1 d PD . .
O2A O 0.4731(7) 0.2594(10) 0.9719(9) 0.199(8) Uiso 0.50 1 d PD . .
O2B O 0.4819(5) 0.4226(9) 0.9256(6) 0.119(4) Uiso 0.50 1 d PD . .
O2C O 0.4432(5) 0.4006(9) 1.0123(5) 0.115(4) Uiso 0.50 1 d PD . .
O2D O 0.3851(3) 0.3473(6) 0.9040(4) 0.067(2) Uiso 0.50 1 d PD . .
Cl3A Cl 0.42192(12) 0.1852(2) 0.20380(15) 0.0576(7) Uiso 0.60 1 d PD A 1
O3A O 0.4214(6) 0.2529(9) 0.1514(6) 0.151(5) Uiso 0.60 1 d PD A 1
O3B O 0.3642(3) 0.1854(6) 0.2172(4) 0.077(2) Uiso 0.60 1 d PD A 1
O3C O 0.4648(6) 0.2420(11) 0.2633(7) 0.201(7) Uiso 0.60 1 d PD A 1
O3D O 0.4441(5) 0.0872(7) 0.2002(6) 0.116(4) Uiso 0.60 1 d PD A 1
Cl3B Cl 0.4191(2) 0.1856(4) 0.2288(3) 0.0682(12) Uiso 0.40 1 d PD B 2
O3E O 0.4262(7) 0.1961(12) 0.2970(5) 0.120(5) Uiso 0.40 1 d PD B 2
O3F O 0.4340(5) 0.2791(7) 0.1998(5) 0.067(3) Uiso 0.40 1 d PD B 2
O3G O 0.3556(4) 0.1549(8) 0.1902(5) 0.059(3) Uiso 0.40 1 d PD B 2
O3H O 0.4601(4) 0.0989(7) 0.2328(5) 0.057(3) Uiso 0.40 1 d PD B 2
Cl4 Cl 0.04087(7) 0.22990(11) 0.19478(8) 0.0613(4) Uani 1 1 d . . .
O4A O 0.0790(5) 0.1913(9) 0.2553(5) 0.084(3) Uani 0.50 1 d P C 1
O4B O 0.0344(6) 0.3379(8) 0.1982(7) 0.090(4) Uani 0.50 1 d P C 1
O4C O 0.0626(4) 0.2135(7) 0.1380(5) 0.067(2) Uani 0.50 1 d P C 1
O4D O -0.0176(4) 0.1779(8) 0.1809(5) 0.070(2) Uani 0.50 1 d P C 1
O4E O 0.0988(5) 0.2688(11) 0.2046(8) 0.125(5) Uani 0.50 1 d P C 2
O4F O -0.0024(6) 0.3106(12) 0.1752(8) 0.114(5) Uani 0.50 1 d P C 2
O4G O 0.0322(9) 0.1448(10) 0.1541(7) 0.176(9) Uani 0.50 1 d P C 2
O4H O 0.0502(8) 0.2021(14) 0.2648(9) 0.181(7) Uani 0.50 1 d P C 2
Cl5 Cl 0.89818(15) 0.7328(2) 0.01973(13) 0.0616(8) Uani 0.50 1 d PD . .
O5A O 0.8594(4) 0.7920(7) -0.0342(5) 0.106(4) Uani 0.50 1 d PD . .
O5B O 0.8784(5) 0.6521(10) 0.0411(7) 0.155(6) Uani 0.50 1 d PD . .
O5C O 0.9493(5) 0.6881(10) 0.0042(5) 0.149(6) Uani 0.50 1 d PD . .
O5D O 0.9293(5) 0.8107(8) 0.0710(5) 0.126(5) Uani 0.50 1 d PD . .

loop_
_atom_site_aniso_label
_atom_site_aniso_U_11
_atom_site_aniso_U_22
_atom_site_aniso_U_33
_atom_site_aniso_U_23
_atom_site_aniso_U_13
_atom_site_aniso_U_12
Cd1 0.03390(18) 0.03787(19) 0.03841(19) 0.00511(15) 0.01450(15) 0.00367(14)
Cd2 0.03467(19) 0.0448(2) 0.03741(18) -0.00603(15) 0.01581(15) -0.00482(15)
N11 0.039(2) 0.061(3) 0.037(2) 0.011(2) 0.0176(18) 0.011(2)
C12 0.042(3) 0.077(4) 0.034(3) 0.010(3) 0.014(2) 0.022(3)
S13 0.0648(10) 0.1128(15) 0.0842(11) 0.0308(11) 0.0450(9) 0.0471(10)
C14 0.046(3) 0.128(6) 0.076(4) 0.030(4) 0.035(3) 0.015(4)
C15 0.043(3) 0.090(5) 0.052(3) 0.018(3) 0.022(3) 0.005(3)
C16 0.060(4) 0.109(6) 0.083(5) 0.015(4) 0.036(4) -0.017(4)
N21 0.046(2) 0.041(2) 0.035(2) 0.0021(17) 0.0141(18) 0.0080(18)
C22 0.053(3) 0.056(3) 0.031(2) 0.006(2) 0.017(2) 0.017(3)
C23 0.076(4) 0.056(4) 0.051(3) 0.001(3) 0.021(3) 0.027(3)
C24 0.086(5) 0.037(3) 0.067(4) -0.001(3) 0.021(3) 0.012(3)
C25 0.065(4) 0.044(3) 0.056(3) -0.006(3) 0.014(3) -0.003(3)
C26 0.044(3) 0.039(3) 0.038(3) -0.002(2) 0.010(2) 0.004(2)
N31 0.0289(19) 0.036(2) 0.038(2) 0.0044(17) 0.0092(16) -0.0039(16)
O31 0.0275(15) 0.0409(18) 0.0367(16) -0.0031(14) 0.0111(13) -0.0059(13)
C32 0.044(3) 0.035(3) 0.038(2) 0.004(2) 0.011(2) -0.007(2)
C33 0.052(3) 0.044(3) 0.057(3) 0.002(3) 0.005(3) -0.013(3)
C34 0.038(3) 0.057(4) 0.077(4) 0.002(3) 0.006(3) -0.015(3)
C35 0.032(3) 0.052(3) 0.067(4) 0.006(3) 0.011(3) -0.004(2)
C36 0.026(2) 0.041(3) 0.055(3) 0.005(2) 0.014(2) 0.0013(19)
N41 0.039(2) 0.044(2) 0.060(3) -0.007(2) 0.026(2) -0.0012(19)
C42 0.052(3) 0.050(3) 0.083(4) -0.013(3) 0.043(3) -0.002(3)
C43 0.061(4) 0.041(3) 0.150(7) -0.015(4) 0.065(4) -0.001(3)
C44 0.041(3) 0.048(3) 0.130(6) 0.000(4) 0.037(4) 0.008(3)
C45 0.040(3) 0.043(3) 0.102(5) 0.010(3) 0.031(3) -0.002(2)
C46 0.033(2) 0.039(3) 0.070(3) 0.005(2) 0.027(2) 0.000(2)
N51 0.051(3) 0.077(3) 0.060(3) -0.033(3) 0.023(2) -0.012(2)
C52 0.066(4) 0.063(4) 0.073(4) -0.028(3) 0.042(3) -0.022(3)
S53 0.1044(14) 0.0733(11) 0.0997(13) -0.0467(10) 0.0576(11) -0.0230(10)
C54 0.092(5) 0.113(6) 0.091(5) -0.060(5) 0.046(4) -0.040(5)
C55 0.072(4) 0.109(6) 0.061(4) -0.044(4) 0.034(3) -0.024(4)
C56 0.048(4) 0.193(10) 0.078(5) -0.060(6) 0.011(4) -0.014(5)
N61 0.035(2) 0.041(2) 0.041(2) 0.0037(18) 0.0108(18) 0.0007(17)
C62 0.039(3) 0.047(3) 0.059(3) 0.004(3) 0.011(2) 0.011(2)
S63 0.0623(11) 0.0705(11) 0.1151(16) -0.0243(11) -0.0282(11) 0.0333(9)
C64 0.049(4) 0.085(5) 0.088(5) -0.022(4) -0.025(4) 0.016(3)
C65 0.045(3) 0.059(3) 0.048(3) 0.004(3) 0.008(3) -0.004(3)
C66 0.069(4) 0.056(4) 0.052(3) -0.009(3) 0.008(3) -0.002(3)
N71 0.033(2) 0.041(2) 0.050(2) 0.0007(19) 0.0133(19) -0.0015(17)
C72 0.039(3) 0.044(3) 0.059(3) -0.001(2) 0.014(2) 0.003(2)
C73 0.045(3) 0.050(3) 0.078(4) -0.011(3) 0.010(3) 0.005(3)
C74 0.055(4) 0.047(3) 0.089(5) -0.014(3) 0.021(3) -0.003(3)
C75 0.054(3) 0.048(3) 0.065(4) -0.015(3) 0.014(3) -0.016(3)
C76 0.033(3) 0.038(3) 0.061(3) 0.002(2) 0.015(2) -0.008(2)
N81 0.026(2) 0.058(3) 0.046(2) 0.004(2) 0.0135(18) -0.0056(18)
O81 0.0239(15) 0.0490(19) 0.0368(17) -0.0004(14) 0.0072(13) -0.0070(14)
C82 0.035(3) 0.050(3) 0.053(3) -0.002(2) 0.012(2) -0.011(2)
C83 0.038(3) 0.066(4) 0.077(4) 0.007(3) 0.008(3) -0.018(3)
C84 0.035(3) 0.089(5) 0.101(5) 0.009(4) 0.008(3) -0.026(3)
C85 0.033(3) 0.085(5) 0.084(5) 0.020(4) 0.012(3) -0.003(3)
C86 0.027(2) 0.070(4) 0.051(3) 0.004(3) 0.014(2) -0.001(2)
N91 0.041(2) 0.052(3) 0.032(2) -0.0019(18) 0.0139(18) 0.0058(19)
C92 0.037(3) 0.065(4) 0.044(3) 0.009(3) 0.016(2) 0.008(3)
C93 0.043(3) 0.080(4) 0.058(3) 0.010(3) 0.018(3) 0.013(3)
C94 0.070(4) 0.094(5) 0.060(4) 0.012(4) 0.022(3) 0.042(4)
C95 0.066(4) 0.065(4) 0.057(4) -0.006(3) 0.015(3) 0.022(3)
C96 0.058(3) 0.057(3) 0.032(3) -0.004(2) 0.014(2) 0.007(3)
N101 0.050(2) 0.046(2) 0.032(2) 0.0012(18) 0.0121(19) -0.010(2)
C102 0.059(3) 0.046(3) 0.029(2) -0.005(2) 0.010(2) -0.001(3)
S103 0.0925(13) 0.0456(9) 0.0664(10) 0.0062(8) 0.0144(9) -0.0042(8)
C104 0.082(5) 0.062(4) 0.058(4) 0.011(3) 0.005(3) -0.025(3)
C105 0.063(4) 0.060(4) 0.041(3) 0.001(3) 0.010(3) -0.021(3)
C106 0.049(3) 0.090(5) 0.059(4) 0.015(3) 0.012(3) -0.021(3)
Cl1 0.0586(9) 0.1273(16) 0.0582(9) 0.0385(10) 0.0249(8) 0.0048(10)
O1A 0.126(5) 0.127(5) 0.101(4) 0.029(4) 0.068(4) -0.008(4)
O1B 0.068(3) 0.127(4) 0.062(3) 0.049(3) 0.034(2) 0.021(3)
O1C 0.073(3) 0.130(5) 0.070(3) 0.040(3) 0.015(3) 0.006(3)
O1D 0.069(3) 0.166(5) 0.070(3) 0.048(3) 0.034(2) -0.002(3)
Cl4 0.0554(8) 0.0501(8) 0.0802(10) 0.0128(7) 0.0256(8) 0.0070(7)
O4A 0.092(8) 0.080(7) 0.049(5) 0.003(5) -0.015(6) -0.011(6)
O4B 0.134(10) 0.047(5) 0.122(10) 0.011(6) 0.087(9) 0.025(7)
O4C 0.046(4) 0.057(5) 0.109(7) -0.021(5) 0.040(5) 0.000(4)
O4D 0.060(5) 0.080(6) 0.078(6) -0.009(5) 0.035(5) -0.022(5)
O4E 0.080(8) 0.124(11) 0.164(12) 0.024(10) 0.034(8) 0.005(7)
O4F 0.088(8) 0.120(11) 0.147(12) 0.066(9) 0.059(9) 0.067(8)
O4G 0.234(18) 0.067(8) 0.117(11) -0.012(8) -0.081(12) 0.032(10)
O4H 0.260(15) 0.182(13) 0.193(13) 0.122(10) 0.198(12) 0.158(12)
Cl5 0.073(2) 0.0622(18) 0.0395(14) -0.0100(13) 0.0057(14) 0.0183(15)
O5A 0.080(7) 0.077(7) 0.104(8) 0.012(6) -0.041(6) -0.008(6)
O5B 0.060(7) 0.189(14) 0.179(14) 0.057(12) -0.007(8) -0.048(8)
O5C 0.213(15) 0.154(12) 0.061(6) -0.009(7) 0.025(8) 0.112(11)
O5D 0.148(11) 0.114(9) 0.066(6) -0.019(6) -0.027(7) 0.059(8)

loop_
_atom_type_symbol
_atom_type_description
_atom_type_scat_dispersion_real
_atom_type_scat_dispersion_imag
_atom_type_scat_source
C C 0.0033 0.0016 'International Tables Vol C Tables 4.2.6.8 and 6.1.1.4'
H H 0.0000 0.0000 'International Tables Vol C Tables 4.2.6.8 and 6.1.1.4'
N N 0.0061 0.0033 'International Tables Vol C Tables 4.2.6.8 and 6.1.1.4'
O O 0.0106 0.0060 'International Tables Vol C Tables 4.2.6.8 and 6.1.1.4'
S S 0.1246 0.1234 'International Tables Vol C Tables 4.2.6.8 and 6.1.1.4'
Cl Cl 0.1484 0.1585 'International Tables Vol C Tables 4.2.6.8 and 6.1.1.4'
Cd Cd -0.8075 1.2024 'International Tables Vol C Tables 4.2.6.8 and 6.1.1.4'

loop_
_geom_angle_atom_site_label_1
_geom_angle_atom_site_label_2
_geom_angle_atom_site_label_3
_geom_angle
_geom_angle_site_symmetry_1
_geom_angle_site_symmetry_3
_geom_angle_publ_flag
N61 Cd1 N11 145.68(14) . . ?
N61 Cd1 O81 125.98(13) . . ?
N11 Cd1 O81 85.76(13) . . ?
N61 Cd1 O31 87.99(13) . . ?
N11 Cd1 O31 122.56(13) . . ?
O81 Cd1 O31 60.81(10) . . ?
N61 Cd1 N71 72.75(14) . . ?
N11 Cd1 N71 116.41(15) . . ?
O81 Cd1 N71 66.72(12) . . ?
O31 Cd1 N71 92.82(12) . . ?
N61 Cd1 N21 111.88(14) . . ?
N11 Cd1 N21 72.47(15) . . ?
O81 Cd1 N21 95.60(12) . . ?
O31 Cd1 N21 66.73(12) . . ?
N71 Cd1 N21 158.30(13) . . ?
N61 Cd1 O1B 76.12(14) . . ?
N11 Cd1 O1B 69.84(14) . . ?
O81 Cd1 O1B 143.05(13) . . ?
O31 Cd1 O1B 156.13(13) . . ?
N71 Cd1 O1B 99.16(15) . . ?
N21 Cd1 O1B 102.54(15) . . ?
N51 Cd2 N101 146.86(17) . . ?
N51 Cd2 O31 122.32(16) . . ?
N101 Cd2 O31 89.07(12) . . ?
N51 Cd2 O81 86.68(15) . . ?
N101 Cd2 O81 120.86(13) . . ?
O31 Cd2 O81 61.24(10) . . ?
N51 Cd2 N41 72.60(16) . . ?
N101 Cd2 N41 116.91(15) . . ?
O31 Cd2 N41 66.57(13) . . ?
O81 Cd2 N41 97.46(13) . . ?
N51 Cd2 N91 111.01(15) . . ?
N101 Cd2 N91 70.82(15) . . ?
O31 Cd2 N91 97.50(11) . . ?
O81 Cd2 N91 64.90(12) . . ?
N41 Cd2 N91 161.13(13) . . ?
C12 N11 C15 112.0(5) . . ?
C12 N11 Cd1 115.5(4) . . ?
C15 N11 Cd1 132.4(4) . . ?
N11 C12 C22 123.3(5) . . ?
N11 C12 S13 113.9(4) . . ?
C22 C12 S13 122.7(4) . . ?
C14 S13 C12 89.5(3) . . ?
C15 C14 S13 111.4(5) . . ?
C14 C15 N11 113.2(6) . . ?
C14 C15 C16 125.2(6) . . ?
N11 C15 C16 121.6(5) . . ?
C26 N21 C22 118.5(4) . . ?
C26 N21 Cd1 127.6(3) . . ?
C22 N21 Cd1 112.1(3) . . ?
N21 C22 C23 122.7(5) . . ?
N21 C22 C12 115.8(5) . . ?
C23 C22 C12 121.4(5) . . ?
C24 C23 C22 117.9(6) . . ?
C25 C24 C23 120.0(6) . . ?
C24 C25 C26 119.1(6) . . ?
N21 C26 C25 121.7(5) . . ?
N21 C26 C32 120.6(4) . . ?
C25 C26 C32 117.6(5) . . ?
O31 N31 C36 118.2(4) . . ?
O31 N31 C32 117.9(4) . . ?
C36 N31 C32 123.9(4) . . ?
N31 O31 Cd2 122.3(2) . . ?
N31 O31 Cd1 119.0(2) . . ?
Cd2 O31 Cd1 118.66(12) . . ?
N31 C32 C33 117.7(5) . . ?
N31 C32 C26 118.5(4) . . ?
C33 C32 C26 123.7(5) . . ?
C32 C33 C34 119.9(5) . . ?
C35 C34 C33 120.1(5) . . ?
C34 C35 C36 121.1(5) . . ?
N31 C36 C35 117.2(5) . . ?
N31 C36 C46 119.1(4) . . ?
C35 C36 C46 123.6(5) . . ?
C46 N41 C42 118.1(5) . . ?
C46 N41 Cd2 128.5(3) . . ?
C42 N41 Cd2 112.2(3) . . ?
N41 C42 C43 123.3(6) . . ?
N41 C42 C52 116.2(5) . . ?
C43 C42 C52 120.3(6) . . ?
C44 C43 C42 118.6(6) . . ?
C43 C44 C45 120.1(6) . . ?
C46 C45 C44 117.4(6) . . ?
N41 C46 C45 122.4(5) . . ?
N41 C46 C36 121.2(4) . . ?
C45 C46 C36 116.4(5) . . ?
C52 N51 C55 111.3(5) . . ?
C52 N51 Cd2 115.1(4) . . ?
C55 N51 Cd2 133.3(5) . . ?
N51 C52 C42 123.0(5) . . ?
N51 C52 S53 114.3(5) . . ?
C42 C52 S53 122.5(5) . . ?
C52 S53 C54 89.6(3) . . ?
C55 C54 S53 111.2(5) . . ?
C54 C55 N51 113.6(7) . . ?
C54 C55 C56 124.2(7) . . ?
N51 C55 C56 122.3(6) . . ?
C62 N61 C65 113.1(4) . . ?
C62 N61 Cd1 115.2(3) . . ?
C65 N61 Cd1 131.3(4) . . ?
N61 C62 C72 123.5(4) . . ?
N61 C62 S63 112.9(4) . . ?
C72 C62 S63 123.6(4) . . ?
C64 S63 C62 90.6(3) . . ?
C65 C64 S63 110.9(5) . . ?
C64 C65 N61 112.5(5) . . ?
C64 C65 C66 125.9(5) . . ?
N61 C65 C66 121.5(5) . . ?
C72 N71 C76 118.3(4) . . ?
C72 N71 Cd1 111.9(3) . . ?
C76 N71 Cd1 128.3(3) . . ?
N71 C72 C73 123.2(5) . . ?
N71 C72 C62 115.9(5) . . ?
C73 C72 C62 120.9(5) . . ?
C74 C73 C72 118.6(5) . . ?
C73 C74 C75 119.9(6) . . ?
C74 C75 C76 118.8(5) . . ?
N71 C76 C75 121.3(5) . . ?
N71 C76 C82 120.2(5) . . ?
C75 C76 C82 118.5(5) . . ?
O81 N81 C82 118.3(4) . . ?
O81 N81 C86 117.6(4) . . ?
C82 N81 C86 124.1(4) . . ?
N81 O81 Cd2 121.5(3) . . ?
N81 O81 Cd1 119.2(3) . . ?
Cd2 O81 Cd1 119.27(12) . . ?
N81 C82 C83 117.4(5) . . ?
N81 C82 C76 118.7(4) . . ?
C83 C82 C76 123.9(5) . . ?
C82 C83 C84 120.0(6) . . ?
C85 C84 C83 121.2(5) . . ?
C84 C85 C86 119.3(6) . . ?
N81 C86 C85 117.8(5) . . ?
N81 C86 C92 119.8(4) . . ?
C85 C86 C92 122.3(5) . . ?
C96 N91 C92 118.7(5) . . ?
C96 N91 Cd2 111.5(3) . . ?
C92 N91 Cd2 128.6(3) . . ?
N91 C92 C93 120.5(5) . . ?
N91 C92 C86 119.6(5) . . ?
C93 C92 C86 119.8(5) . . ?
C94 C93 C92 119.4(6) . . ?
C95 C94 C93 120.1(6) . . ?
C94 C95 C96 119.1(6) . . ?
N91 C96 C95 122.2(5) . . ?
N91 C96 C102 116.1(5) . . ?
C95 C96 C102 121.7(5) . . ?
C102 N101 C105 111.9(5) . . ?
C102 N101 Cd2 116.5(3) . . ?
C105 N101 Cd2 130.7(4) . . ?
N101 C102 C96 124.0(5) . . ?
N101 C102 S103 113.8(4) . . ?
C96 C102 S103 122.1(4) . . ?
C104 S103 C102 89.5(3) . . ?
C105 C104 S103 111.5(5) . . ?
C104 C105 N101 113.3(6) . . ?
C104 C105 C106 125.8(6) . . ?
N101 C105 C106 120.9(5) . . ?
O1A Cl1 O1D 110.6(4) . . ?
O1A Cl1 O1C 109.7(4) . . ?
O1D Cl1 O1C 106.6(3) . . ?
O1A Cl1 O1B 110.6(3) . . ?
O1D Cl1 O1B 110.5(3) . . ?
O1C Cl1 O1B 108.7(3) . . ?
Cl1 O1B Cd1 132.7(3) . . ?
O2C Cl2 O2D 116.4(6) . . ?
O2C Cl2 O2A 103.6(8) . . ?
O2D Cl2 O2A 110.5(8) . . ?
O2C Cl2 O2B 110.5(7) . . ?
O2D Cl2 O2B 109.8(6) . . ?
O2A Cl2 O2B 105.3(8) . . ?
O3D Cl3A O3A 115.0(7) . . ?
O3D Cl3A O3B 113.7(6) . . ?
O3A Cl3A O3B 113.0(6) . . ?
O3D Cl3A O3C 109.4(7) . . ?
O3A Cl3A O3C 100.8(7) . . ?
O3B Cl3A O3C 103.4(7) . . ?
O3E Cl3B O3F 113.5(8) . . ?
O3E Cl3B O3H 99.9(7) . . ?
O3F Cl3B O3H 114.0(6) . . ?
O3E Cl3B O3G 109.6(8) . . ?
O3F Cl3B O3G 109.2(6) . . ?
O3H Cl3B O3G 110.3(6) . . ?
O4G Cl4 O4A 102.2(7) . . ?
O4G Cl4 O4E 107.9(12) . . ?
O4A Cl4 O4E 72.7(8) . . ?
O4G Cl4 O4B 146.2(8) . . ?
O4A Cl4 O4B 110.7(7) . . ?
O4E Cl4 O4B 75.8(7) . . ?
O4G Cl4 O4F 117.7(9) . . ?
O4A Cl4 O4F 135.1(9) . . ?
O4E Cl4 O4F 110.3(8) . . ?
O4B Cl4 O4F 37.5(7) . . ?
O4G Cl4 O4D 65.2(10) . . ?
O4A Cl4 O4D 106.7(6) . . ?
O4E Cl4 O4D 173.0(7) . . ?
O4B Cl4 O4D 110.6(6) . . ?
O4F Cl4 O4D 75.2(7) . . ?
O4G Cl4 O4H 112.6(10) . . ?
O4A Cl4 O4H 31.5(7) . . ?
O4E Cl4 O4H 97.8(10) . . ?
O4B Cl4 O4H 99.7(9) . . ?
O4F Cl4 O4H 108.6(8) . . ?
O4D Cl4 O4H 84.1(9) . . ?
O4G Cl4 O4C 52.2(9) . . ?
O4A Cl4 O4C 114.5(7) . . ?
O4E Cl4 O4C 65.3(7) . . ?
O4B Cl4 O4C 104.9(6) . . ?
O4F Cl4 O4C 106.2(8) . . ?
O4D Cl4 O4C 109.5(5) . . ?
O4H Cl4 O4C 144.9(6) . . ?
O5B Cl5 O5A 120.7(7) . . ?
O5B Cl5 O5C 100.8(8) . . ?
O5A Cl5 O5C 112.1(7) . . ?
O5B Cl5 O5D 115.7(8) . . ?
O5A Cl5 O5D 104.6(6) . . ?
O5C Cl5 O5D 101.3(7) . . ?

loop_
_geom_bond_atom_site_label_1
_geom_bond_atom_site_label_2
_geom_bond_distance
_geom_bond_site_symmetry_2
_geom_bond_publ_flag
Cd1 N61 2.256(4) . ?
Cd1 N11 2.277(4) . ?
Cd1 O81 2.335(3) . ?
Cd1 O31 2.355(3) . ?
Cd1 N71 2.452(4) . ?
Cd1 N21 2.456(4) . ?
Cd1 O1B 2.644(4) . ?
Cd2 N51 2.297(5) . ?
Cd2 N101 2.300(4) . ?
Cd2 O31 2.327(3) . ?
Cd2 O81 2.332(3) . ?
Cd2 N41 2.480(4) . ?
Cd2 N91 2.537(4) . ?
N11 C12 1.301(7) . ?
N11 C15 1.380(7) . ?
C12 C22 1.493(8) . ?
C12 S13 1.708(5) . ?
S13 C14 1.699(8) . ?
C14 C15 1.349(9) . ?
C15 C16 1.480(10) . ?
N21 C26 1.336(6) . ?
N21 C22 1.341(6) . ?
C22 C23 1.382(8) . ?
C23 C24 1.379(9) . ?
C24 C25 1.362(8) . ?
C25 C26 1.391(7) . ?
C26 C32 1.476(7) . ?
N31 O31 1.344(4) . ?
N31 C36 1.362(6) . ?
N31 C32 1.374(6) . ?
C32 C33 1.379(7) . ?
C33 C34 1.388(8) . ?
C34 C35 1.367(8) . ?
C35 C36 1.383(7) . ?
C36 C46 1.480(7) . ?
N41 C46 1.338(7) . ?
N41 C42 1.346(7) . ?
C42 C43 1.367(8) . ?
C42 C52 1.507(8) . ?
C43 C44 1.365(9) . ?
C44 C45 1.401(9) . ?
C45 C46 1.397(7) . ?
N51 C52 1.323(8) . ?
N51 C55 1.382(8) . ?
C52 S53 1.697(6) . ?
S53 C54 1.711(8) . ?
C54 C55 1.352(10) . ?
C55 C56 1.473(10) . ?
N61 C62 1.315(7) . ?
N61 C65 1.381(7) . ?
C62 C72 1.481(7) . ?
C62 S63 1.709(5) . ?
S63 C64 1.702(7) . ?
C64 C65 1.373(8) . ?
C65 C66 1.477(8) . ?
N71 C72 1.332(6) . ?
N71 C76 1.345(6) . ?
C72 C73 1.385(8) . ?
C73 C74 1.350(8) . ?
C74 C75 1.383(8) . ?
C75 C76 1.394(7) . ?
C76 C82 1.476(7) . ?
N81 O81 1.325(5) . ?
N81 C82 1.364(7) . ?
N81 C86 1.368(7) . ?
C82 C83 1.380(7) . ?
C83 C84 1.383(9) . ?
C84 C85 1.368(10) . ?
C85 C86 1.391(8) . ?
C86 C92 1.461(8) . ?
N91 C96 1.343(7) . ?
N91 C92 1.347(6) . ?
C92 C93 1.415(8) . ?
C93 C94 1.358(10) . ?
C94 C95 1.353(9) . ?
C95 C96 1.393(8) . ?
C96 C102 1.477(8) . ?
N101 C102 1.300(7) . ?
N101 C105 1.380(7) . ?
C102 S103 1.708(5) . ?
S103 C104 1.697(8) . ?
C104 C105 1.343(9) . ?
C105 C106 1.525(8) . ?
Cl1 O1A 1.392(7) . ?
Cl1 O1D 1.426(5) . ?
Cl1 O1C 1.431(5) . ?
Cl1 O1B 1.437(5) . ?
Cl2 O2C 1.357(9) . ?
Cl2 O2D 1.408(8) . ?
Cl2 O2A 1.478(11) . ?
Cl2 O2B 1.494(10) . ?
Cl3A O3D 1.380(9) . ?
Cl3A O3A 1.414(10) . ?
Cl3A O3B 1.483(8) . ?
Cl3A O3C 1.513(11) . ?
Cl3B O3E 1.412(11) . ?
Cl3B O3F 1.452(9) . ?
Cl3B O3H 1.462(9) . ?
Cl3B O3G 1.493(9) . ?
Cl4 O4G 1.370(13) . ?
Cl4 O4A 1.388(10) . ?
Cl4 O4E 1.401(12) . ?
Cl4 O4B 1.406(11) . ?
Cl4 O4F 1.417(12) . ?
Cl4 O4D 1.468(8) . ?
Cl4 O4H 1.479(15) . ?
Cl4 O4C 1.484(9) . ?
Cl5 O5B 1.286(10) . ?
Cl5 O5A 1.422(8) . ?
Cl5 O5C 1.472(10) . ?
Cl5 O5D 1.481(9) . ?
